data_1514187
loop_
_publ_author_name
'Barilli, Amelia'
'Atzeri, Corrado'
'Bassanetti, Irene'
'Ingoglia, Filippo'
'Dall'asta, Valeria'
'Bussolati, Ovidio'
'Maffini, Monica'
'Mucchino, Claudio'
'Marchio, Luciano'

_publ_section_title
;
 Oxidative stress induced by copper and iron complexes with
 8-hydroxyquinoline derivatives causes paraptotic death of HeLa cancer
 cells.
;
_journal_issue 4
_journal_name_full 'Molecular pharmaceutics'
_journal_page_first 1151
_journal_paper_doi 10.1021/mp400592n
_journal_volume 11
_journal_year 2014
_chemical_formula_moiety 'C20 H14 N2 O'
_chemical_formula_sum 'C20 H14 N2 O'
_chemical_formula_weight 298.33
_chemical_name_systematic
;
 ?
;
_space_group_IT_number 88
_symmetry_cell_setting tetragonal
_symmetry_space_group_name_Hall '-I 4ad'
_symmetry_space_group_name_H-M 'I 41/a :2'
_atom_sites_solution_hydrogens geom
_atom_sites_solution_primary direct
_atom_sites_solution_secondary difmap
_audit_creation_method SHELXL-97
_cell_angle_alpha 90.00
_cell_angle_beta 90.00
_cell_angle_gamma 90.00
_cell_formula_units_Z 16
_cell_length_a 21.452(5)
_cell_length_b 21.452(5)
_cell_length_c 13.200(3)
_cell_measurement_reflns_used 7755
_cell_measurement_temperature 293(2)
_cell_measurement_theta_max 23.18
_cell_measurement_theta_min 1.34
_cell_volume 6074(2)
_computing_cell_refinement Saint
_computing_data_collection Smart
_computing_data_reduction Saint
_computing_structure_refinement 'SHELXL-97 (Sheldrick, 1997)'
_computing_structure_solution Sir2004
_diffrn_ambient_temperature 293(2)
_diffrn_measured_fraction_theta_full 0.999
_diffrn_measured_fraction_theta_max 0.999
_diffrn_measurement_device_type 'Bruker Smart Breeze CCD'
_diffrn_measurement_method 'theta & omega scan'
_diffrn_radiation_monochromator graphite
_diffrn_radiation_source 'fine-focus sealed tube'
_diffrn_radiation_type MoK\a
_diffrn_radiation_wavelength 0.71073
_diffrn_reflns_av_R_equivalents 0.1096
_diffrn_reflns_av_sigmaI/netI 0.0548
_diffrn_reflns_limit_h_max 23
_diffrn_reflns_limit_h_min -23
_diffrn_reflns_limit_k_max 23
_diffrn_reflns_limit_k_min -23
_diffrn_reflns_limit_l_max 14
_diffrn_reflns_limit_l_min -14
_diffrn_reflns_number 19014
_diffrn_reflns_theta_full 23.18
_diffrn_reflns_theta_max 23.18
_diffrn_reflns_theta_min 1.34
_diffrn_standards_decay_% none
_exptl_absorpt_coefficient_mu 0.082
_exptl_absorpt_correction_T_max 1.000
_exptl_absorpt_correction_T_min 0.736
_exptl_absorpt_correction_type multi-scan
_exptl_absorpt_process_details SADABS
_exptl_crystal_colour yellow
_exptl_crystal_density_diffrn 1.305
_exptl_crystal_density_method 'not measured'
_exptl_crystal_description block
_exptl_crystal_F_000 2496
_exptl_crystal_size_max 0.18
_exptl_crystal_size_mid 0.11
_exptl_crystal_size_min 0.09
_refine_diff_density_max 0.148
_refine_diff_density_min -0.170
_refine_diff_density_rms 0.045
_refine_ls_extinction_coef 0.00065(17)
_refine_ls_extinction_expression Fc^*^=kFc[1+0.001xFc^2^\l^3^/sin(2\q)]^-1/4^
_refine_ls_extinction_method SHELXL
_refine_ls_goodness_of_fit_ref 1.002
_refine_ls_hydrogen_treatment mixed
_refine_ls_matrix_type full
_refine_ls_number_parameters 214
_refine_ls_number_reflns 2171
_refine_ls_number_restraints 1
_refine_ls_restrained_S_all 1.002
_refine_ls_R_factor_all 0.0923
_refine_ls_R_factor_gt 0.0522
_refine_ls_shift/su_max 0.000
_refine_ls_shift/su_mean 0.000
_refine_ls_structure_factor_coef Fsqd
_refine_ls_weighting_details 'calc w=1/[\s^2^(Fo^2^)+(0.0675P)^2^+0.0000P] where P=(Fo^2^+2Fc^2^)/3'
_refine_ls_weighting_scheme calc
_refine_ls_wR_factor_gt 0.1108
_refine_ls_wR_factor_ref 0.1305
_reflns_number_gt 1449
_reflns_number_total 2171
_reflns_threshold_expression >2sigma(I)
_cod_data_source_file mp400592n_si_002.cif
_cod_data_source_block shelxl
_cod_depositor_comments
;
The following automatic conversions were performed:

'_symmetry_cell_setting' value 'Tetragonal' changed to 'tetragonal'
according to
/usr/data/users/saulius/automatic-downloads/rss-feeds/ACS/lib/dictionaries/cif_core.dic
dictionary named 'cif_core.dic' version 2.4.2 from 2011-04-26.

Automatic conversion script
Id: cif_fix_values 2281 2013-09-26 08:29:07Z andrius 

 Adding full bibliography for
 ./tmp-cod-update-bibliographies-17022/cifs/1514187.cif.
;
_cod_original_sg_symbol_H-M I41/a
_cod_database_code 1514187

loop_
_symmetry_equiv_pos_as_xyz
'x, y, z'
'-x, -y+1/2, z'
'-y+3/4, x+1/4, z+1/4'
'y+1/4, -x+1/4, z+1/4'
'x+1/2, y+1/2, z+1/2'
'-x+1/2, -y+1, z+1/2'
'-y+5/4, x+3/4, z+3/4'
'y+3/4, -x+3/4, z+3/4'
'-x, -y, -z'
'x, y-1/2, -z'
'y-3/4, -x-1/4, -z-1/4'
'-y-1/4, x-1/4, -z-1/4'
'-x+1/2, -y+1/2, -z+1/2'
'x+1/2, y, -z+1/2'
'y-1/4, -x+1/4, -z+1/4'
'-y+1/4, x+1/4, -z+1/4'

loop_
_atom_site_label
_atom_site_type_symbol
_atom_site_fract_x
_atom_site_fract_y
_atom_site_fract_z
_atom_site_U_iso_or_equiv
_atom_site_adp_type
_atom_site_occupancy
_atom_site_symmetry_multiplicity
_atom_site_calc_flag
_atom_site_refinement_flags
C9 C 0.18954(18) 0.19770(18) 0.1978(3) 0.0491(10) Uani 1 1 d .
N1 N 0.23602(14) 0.15949(15) 0.1677(2) 0.0511(8) Uani 1 1 d .
N2 N 0.40275(15) -0.00864(14) 0.1306(2) 0.0514(8) Uani 1 1 d .
C11 C 0.32449(17) 0.06990(19) 0.1042(3) 0.0570(10) Uani 1 1 d .
H11 H 0.3061 0.0964 0.0571 0.068 Uiso 1 1 calc R
C1 C 0.26118(19) 0.12093(18) 0.2351(3) 0.0544(11) Uani 1 1 d .
C20 C 0.44225(17) -0.05264(17) 0.0926(3) 0.0466(10) Uani 1 1 d .
C15 C 0.44714(17) -0.06568(18) -0.0127(3) 0.0491(10) Uani 1 1 d .
C8 C 0.16416(18) 0.23894(18) 0.1255(3) 0.0558(11) Uani 1 1 d .
C17 C 0.5243(2) -0.1433(2) 0.0221(3) 0.0677(12) Uani 1 1 d .
H17 H 0.5519 -0.1736 -0.0008 0.081 Uiso 1 1 calc R
O1 O 0.18729(15) 0.23766(15) 0.0294(2) 0.0735(9) Uani 1 1 d D
C7 C 0.1175(2) 0.27871(19) 0.1505(3) 0.0664(13) Uani 1 1 d .
H7 H 0.1019 0.3064 0.1026 0.080 Uiso 1 1 calc R
C10 C 0.30881(19) 0.07776(19) 0.2009(3) 0.0615(11) Uani 1 1 d .
H10 H 0.3296 0.0542 0.2494 0.074 Uiso 1 1 calc R
C12 C 0.36798(19) 0.02338(18) 0.0657(3) 0.0516(10) Uani 1 1 d .
C13 C 0.3708(2) 0.0138(2) -0.0407(3) 0.0623(12) Uani 1 1 d .
H13 H 0.3461 0.0375 -0.0839 0.075 Uiso 1 1 calc R
C19 C 0.47989(18) -0.08660(18) 0.1598(3) 0.0586(11) Uani 1 1 d .
H19 H 0.4773 -0.0786 0.2289 0.070 Uiso 1 1 calc R
C6 C 0.0928(2) 0.2777(2) 0.2492(3) 0.0687(12) Uani 1 1 d .
H6 H 0.0602 0.3045 0.2656 0.082 Uiso 1 1 calc R
C16 C 0.4888(2) -0.1117(2) -0.0447(3) 0.0668(12) Uani 1 1 d .
H16 H 0.4921 -0.1207 -0.1135 0.080 Uiso 1 1 calc R
C14 C 0.4095(2) -0.0298(2) -0.0785(3) 0.0653(12) Uani 1 1 d .
H14 H 0.4114 -0.0363 -0.1481 0.078 Uiso 1 1 calc R
C18 C 0.5198(2) -0.13065(19) 0.1261(3) 0.0623(11) Uani 1 1 d .
H18 H 0.5443 -0.1526 0.1720 0.075 Uiso 1 1 calc R
C4 C 0.16439(18) 0.19773(19) 0.2974(3) 0.0537(10) Uani 1 1 d .
C2 C 0.2398(2) 0.1187(2) 0.3365(3) 0.0662(12) Uani 1 1 d .
H2 H 0.2581 0.0914 0.3826 0.079 Uiso 1 1 calc R
C5 C 0.1155(2) 0.2388(2) 0.3210(3) 0.0628(12) Uani 1 1 d .
H5 H 0.0987 0.2393 0.3860 0.075 Uiso 1 1 calc R
C3 C 0.1927(2) 0.1565(2) 0.3661(3) 0.0653(12) Uani 1 1 d .
H3 H 0.1789 0.1552 0.4328 0.078 Uiso 1 1 calc R
H1 H 0.224(3) 0.210(4) 0.017(6) 0.32(5) Uiso 1 1 d D

loop_
_atom_site_aniso_label
_atom_site_aniso_U_11
_atom_site_aniso_U_22
_atom_site_aniso_U_33
_atom_site_aniso_U_23
_atom_site_aniso_U_13
_atom_site_aniso_U_12
C9 0.051(2) 0.054(3) 0.043(2) -0.0037(19) -0.0018(19) -0.005(2)
N1 0.059(2) 0.056(2) 0.0380(19) -0.0003(17) 0.0020(16) 0.0029(18)
N2 0.057(2) 0.055(2) 0.042(2) 0.0021(16) 0.0009(17) 0.0032(18)
C11 0.059(3) 0.063(3) 0.049(3) 0.004(2) -0.002(2) 0.003(2)
C1 0.066(3) 0.054(2) 0.043(3) 0.001(2) 0.001(2) 0.001(2)
C20 0.050(2) 0.050(3) 0.039(2) 0.0021(19) 0.0070(18) 0.000(2)
C15 0.056(3) 0.052(2) 0.040(2) -0.0003(19) 0.007(2) -0.003(2)
C8 0.064(3) 0.055(3) 0.048(3) 0.001(2) -0.001(2) -0.002(2)
C17 0.072(3) 0.073(3) 0.058(3) -0.006(2) 0.010(2) 0.017(3)
O1 0.088(2) 0.089(2) 0.0441(17) 0.0142(15) 0.0114(15) 0.0169(19)
C7 0.079(3) 0.063(3) 0.057(3) 0.002(2) -0.001(2) 0.016(3)
C10 0.069(3) 0.063(3) 0.052(3) 0.005(2) -0.005(2) 0.012(2)
C12 0.055(2) 0.056(3) 0.044(2) 0.002(2) 0.005(2) 0.004(2)
C13 0.074(3) 0.070(3) 0.043(3) 0.006(2) 0.002(2) 0.013(3)
C19 0.067(3) 0.062(3) 0.047(2) -0.001(2) -0.001(2) 0.003(2)
C6 0.068(3) 0.076(3) 0.063(3) -0.011(2) 0.006(2) 0.017(3)
C16 0.079(3) 0.075(3) 0.047(3) -0.008(2) 0.012(2) 0.009(3)
C14 0.080(3) 0.074(3) 0.042(3) -0.001(2) -0.003(2) 0.002(3)
C18 0.068(3) 0.062(3) 0.057(3) 0.002(2) -0.001(2) 0.011(2)
C4 0.061(3) 0.061(3) 0.039(2) -0.007(2) 0.001(2) -0.005(2)
C2 0.089(3) 0.068(3) 0.042(3) 0.010(2) 0.004(2) 0.018(3)
C5 0.073(3) 0.069(3) 0.047(3) -0.011(2) 0.013(2) 0.007(3)
C3 0.080(3) 0.079(3) 0.037(2) -0.002(2) 0.008(2) 0.007(3)

loop_
_atom_type_symbol
_atom_type_description
_atom_type_scat_dispersion_real
_atom_type_scat_dispersion_imag
_atom_type_scat_source
C C 0.0033 0.0016 'International Tables Vol C Tables 4.2.6.8 and 6.1.1.4'
H H 0.0000 0.0000 'International Tables Vol C Tables 4.2.6.8 and 6.1.1.4'
N N 0.0061 0.0033 'International Tables Vol C Tables 4.2.6.8 and 6.1.1.4'
O O 0.0106 0.0060 'International Tables Vol C Tables 4.2.6.8 and 6.1.1.4'

loop_
_geom_angle_atom_site_label_1
_geom_angle_atom_site_label_2
_geom_angle_atom_site_label_3
_geom_angle
N1 C9 C8 117.8(3)
N1 C9 C4 123.6(4)
C8 C9 C4 118.6(4)
C1 N1 C9 118.7(3)
C12 N2 C20 118.0(3)
C10 C11 C12 125.7(4)
C10 C11 H11 117.2
C12 C11 H11 117.2
N1 C1 C2 121.5(4)
N1 C1 C10 118.3(4)
C2 C1 C10 120.0(4)
N2 C20 C19 118.9(3)
N2 C20 C15 122.8(3)
C19 C20 C15 118.3(4)
C16 C15 C14 124.3(4)
C16 C15 C20 118.8(4)
C14 C15 C20 116.8(4)
C7 C8 O1 120.5(4)
C7 C8 C9 121.0(4)
O1 C8 C9 118.5(4)
C16 C17 C18 120.4(4)
C16 C17 H17 119.8
C18 C17 H17 119.8
C8 O1 H1 117(5)
C8 C7 C6 119.6(4)
C8 C7 H7 120.2
C6 C7 H7 120.2
C11 C10 C1 123.9(4)
C11 C10 H10 118.1
C1 C10 H10 118.1
N2 C12 C13 122.6(4)
N2 C12 C11 119.3(3)
C13 C12 C11 118.1(4)
C14 C13 C12 119.6(4)
C14 C13 H13 120.2
C12 C13 H13 120.2
C18 C19 C20 121.3(4)
C18 C19 H19 119.3
C20 C19 H19 119.3
C5 C6 C7 121.5(4)
C5 C6 H6 119.2
C7 C6 H6 119.2
C17 C16 C15 121.2(4)
C17 C16 H16 119.4
C15 C16 H16 119.4
C13 C14 C15 120.1(4)
C13 C14 H14 119.9
C15 C14 H14 119.9
C19 C18 C17 120.0(4)
C19 C18 H18 120.0
C17 C18 H18 120.0
C3 C4 C5 125.1(4)
C3 C4 C9 115.6(4)
C5 C4 C9 119.3(4)
C3 C2 C1 119.6(4)
C3 C2 H2 120.2
C1 C2 H2 120.2
C6 C5 C4 120.0(4)
C6 C5 H5 120.0
C4 C5 H5 120.0
C2 C3 C4 121.0(4)
C2 C3 H3 119.5
C4 C3 H3 119.5

loop_
_geom_bond_atom_site_label_1
_geom_bond_atom_site_label_2
_geom_bond_distance
C9 N1 1.351(4)
C9 C8 1.410(5)
C9 C4 1.421(5)
N1 C1 1.330(5)
N2 C12 1.328(5)
N2 C20 1.364(4)
C11 C10 1.331(5)
C11 C12 1.458(5)
C11 H11 0.9300
C1 C2 1.416(5)
C1 C10 1.451(5)
C20 C19 1.404(5)
C20 C15 1.422(5)
C15 C16 1.397(5)
C15 C14 1.414(5)
C8 C7 1.356(5)
C8 O1 1.363(5)
C17 C16 1.348(5)
C17 C18 1.403(5)
C17 H17 0.9300
O1 H1 1.00(2)
C7 C6 1.407(5)
C7 H7 0.9300
C10 H10 0.9300
C12 C13 1.421(5)
C13 C14 1.346(5)
C13 H13 0.9300
C19 C18 1.350(5)
C19 H19 0.9300
C6 C5 1.353(5)
C6 H6 0.9300
C16 H16 0.9300
C14 H14 0.9300
C18 H18 0.9300
C4 C3 1.405(5)
C4 C5 1.406(5)
C2 C3 1.353(6)
C2 H2 0.9300
C5 H5 0.9300
C3 H3 0.9300
